data_2006846
loop_
_publ_author_name
'Lassaba, E. '
'Benharref, A. '
'Giorgi, M. '
'Pierrot, M. '

_publ_contact_author
;
     M. Giorgi
     Laboratoire de Cristallochimie
     Facult\'e des Sciences  et Techniques de Saint J\'er\^ome
     Avenue Escadrille Normandie Niemen
     13397 Marseille Cedex 20
     France
;
_publ_section_title
;
 Cyclopropanation of a \b-Himachalene Monoepoxide Derivative
;
_journal_issue 12
_journal_name_full 'Acta Crystallographica Section C'
_journal_page_first 1943
_journal_page_last 1945
_journal_paper_doi 10.1107/S0108270197009888
_journal_volume 53
_journal_year 1997
_chemical_formula_moiety 'C16 H24 Cl2 O1'
_chemical_formula_sum 'C16 H24 Cl2 O'
_chemical_formula_weight 303.28
_chemical_name_systematic ' ?'
_space_group_crystal_system orthorhombic
_space_group_IT_number 19
_space_group_name_Hall 'P 2ac 2ab'
_space_group_name_H-M_alt 'P 21 21 21'
_atom_type_scat_source IntTabIV
_audit_creation_method from_MolEN_master_file_using_cif_in
_cell_angle_alpha 90
_cell_angle_beta 90
_cell_angle_gamma 90
_cell_formula_units_Z 4
_cell_length_a 14.208(4)
_cell_length_b 16.484(6)
_cell_length_c 6.663(2)
_cell_measurement_reflns_used 25
_cell_measurement_temperature 294
_cell_measurement_theta_max 19
_cell_measurement_theta_min 11
_cell_volume 1560.5(9)
_computing_cell_refinement 'CAD-4 Software'
_computing_data_collection 'CAD-4 Software (Enraf-Nonius, 1989)'
_computing_data_reduction BEGIN_SDP-Plus_(Frenz_et_al.,_1985)
_computing_molecular_graphics ORTEPII_(Johnson,_1976)
_computing_publication_material CIF_VAX_MolEN_(Fair,_1990)
_computing_structure_refinement LSFM_SDP-Plus
_computing_structure_solution direct_methods_MULTAN_(Main_et_al.,_1980)
_diffrn_ambient_temperature 294
_diffrn_measurement_device 'Enraf-Nonius CAD-4'
_diffrn_measurement_method \w/2\q
_diffrn_radiation_type MoK\a
_diffrn_radiation_wavelength 0.71073
_diffrn_reflns_av_R_equivalents 0.000
_diffrn_reflns_limit_h_max 7
_diffrn_reflns_limit_h_min 0
_diffrn_reflns_limit_k_max 16
_diffrn_reflns_limit_k_min 0
_diffrn_reflns_limit_l_max 19
_diffrn_reflns_limit_l_min 0
_diffrn_reflns_number 1594
_diffrn_reflns_theta_max 25
_diffrn_reflns_theta_min 1
_diffrn_standards_decay_% -1.03
_diffrn_standards_interval_time 120
_diffrn_standards_number 2
_exptl_absorpt_coefficient_mu 0.407
_exptl_absorpt_correction_type none
_exptl_crystal_colour colourless
_exptl_crystal_density_diffrn 1.29
_exptl_crystal_density_meas ?
_exptl_crystal_density_method none
_exptl_crystal_description prism
_exptl_crystal_F_000 648
_exptl_crystal_size_max 0.7
_exptl_crystal_size_mid 0.5
_exptl_crystal_size_min 0.5
_refine_diff_density_max 0.3106
_refine_diff_density_min -0.2214
_refine_ls_extinction_coef 0.21E-5
_refine_ls_extinction_method isotropic_(Zachariasen,_1963)
_refine_ls_goodness_of_fit_obs 1.840
_refine_ls_hydrogen_treatment 'H atoms included but not refined'
_refine_ls_matrix_type full
_refine_ls_number_parameters 173
_refine_ls_number_reflns 1515
_refine_ls_number_restraints 0
_refine_ls_R_factor_all 0.043
_refine_ls_R_factor_obs .036
_refine_ls_shift/esd_max 0.059
_refine_ls_structure_factor_coef F
_refine_ls_weighting_details 'w = 4Fo^2^/[\s^2^(Fo^2^) + 0.0016 Fo^4^]'
_refine_ls_weighting_scheme calc
_refine_ls_wR_factor_obs .048
_reflns_number_observed 1515
_reflns_number_total 1594
_reflns_observed_criterion >0.5\s(I)
_cod_data_source_file ln1007.cif
_cod_data_source_block ecl1
_cod_depositor_comments
;
 Updating space group information and adding the symmetry operation list.

 Antanas Vaitkus,
 2018-06-18

The following automatic conversions were performed:

'_exptl_crystal_density_meas' value 'none' was changed to '?' - the
value is perceived as not measured.

Automatic conversion script
Id: cif_fix_values 3008 2015-01-20 13:52:24Z robertas 

The following automatic conversions were performed:

'_refine_ls_weighting_scheme' value 'w = 4Fo^2^/[\s^2^(Fo^2^) +
0.0016 Fo^4^]' was changed to 'calc'. New tag
'_refine_ls_weighting_details' was created. The value of the new tag
was set to 'w = 4Fo^2^/[\s^2^(Fo^2^) + 0.0016 Fo^4^]'.

Automatic conversion script
Id: cif_fix_values 3143 2015-03-26 13:38:13Z robertas 
;
_cod_original_formula_sum 'C16 H24 Cl2 O1'
_cod_database_code 2006846
_cod_database_fobs_code 2006846

loop_
_space_group_symop_id
_space_group_symop_operation_xyz
1 x,y,z
2 -x+1/2,-y,z+1/2
3 x+1/2,-y+1/2,-z
4 -x,y+1/2,-z+1/2

loop_
_atom_site_aniso_label
_atom_site_aniso_U_11
_atom_site_aniso_U_22
_atom_site_aniso_U_33
_atom_site_aniso_U_12
_atom_site_aniso_U_13
_atom_site_aniso_U_23
Cl1 .0554(4) .0405(3) .0596(4) .0055(3) -.0127(4) .0063(3)
Cl2 .0516(4) .0488(4) .0814(5) -.0140(3) .0033(4) .0085(4)
O .0378(9) .0360(9) .0570(10) .0045(8) -.0035(9) .0017(9)
C1 .0380(10) .0320(10) .0350(10) .0020(10) .0040(10) .0020(10)
C2 .0380(10) .0370(10) .0460(10) .0000(10) .0000(10) .0000(10)
C3 .0520(10) .059(2) .0480(10) -.009(2) -.0090(10) -.0060(10)
C4 .061(2) .051(2) .088(2) -.009(2) -.002(2) -.027(2)
C5 .0550(10) .0310(10) .086(2) .0000(10) .001(2) -.002(2)
C6 .0420(10) .0330(10) .0490(10) .0050(10) .0040(10) .0000(10)
C7 .0360(10) .0310(10) .0330(10) .0010(10) .0020(10) .0030(10)
C8 .0370(10) .0330(10) .0420(10) .0010(10) .0030(10) .0000(10)
C9 .0380(10) .0380(10) .0490(10) -.0030(10) -.0020(10) .0020(10)
C10 .0410(10) .0380(10) .0430(10) -.0020(10) -.0090(10) -.0040(10)
C11 .0540(10) .053(2) .0340(10) -.0030(10) .0030(10) -.0120(10)
C12 .0490(10) .0480(10) .0330(10) -.0020(10) .0070(10) .0020(10)
C13 .0400(10) .062(2) .073(2) -.0100(10) .011(2) -.002(2)
C14 .068(2) .054(2) .063(2) .0160(10) .018(2) -.008(2)
C15 .055(2) .048(2) .078(2) .0120(10) -.007(2) .011(2)
C16 .063(2) .063(2) .070(2) -.007(2) -.028(2) .004(2)

loop_
_atom_site_label
_atom_site_fract_x
_atom_site_fract_y
_atom_site_fract_z
_atom_site_U_iso_or_equiv
_atom_site_thermal_displace_type
_atom_site_calc_flag
Cl1 .02573(5) .86741(4) .50080(10) .0518(2) Uani yes
Cl2 -.17577(5) .86672(4) .45930(10) .0606(2) Uani yes
O .16940(10) 1.00770(10) .4189(3) .0435(5) Uani yes
C1 .0955(2) 1.05700(10) .3331(4) .0349(6) Uani yes
C2 .1814(2) 1.0947(2) .4126(4) .0403(6) Uani yes
C3 .1771(2) 1.1350(2) .6162(5) .0532(8) Uani yes
C4 .1256(2) 1.2157(2) .6054(6) .0670(10) Uani yes
C5 .0453(2) 1.2190(2) .4538(6) .0574(8) Uani yes
C6 -.0338(2) 1.1548(2) .4671(4) .0411(6) Uani yes
C7 .0048(2) 1.06440(10) .4550(4) .0331(6) Uani yes
C8 -.0729(2) 1.00780(10) .3823(4) .0373(6) Uani yes
C9 -.0701(2) .9168(2) .3924(4) .0413(7) Uani yes
C10 -.0637(2) .95710(10) .1897(4) .0406(7) Uani yes
C11 .0318(2) .9586(2) .0859(4) .0471(7) Uani yes
C12 .0813(2) 1.0404(2) .1120(4) .0435(7) Uani yes
C13 .2583(2) 1.1266(2) .2755(5) .0583(9) Uani yes
C14 -.0865(2) 1.1639(2) .6644(5) .0617(9) Uani yes
C15 -.1023(2) 1.1758(2) .2950(5) .0602(9) Uani yes
C16 -.1469(2) .9540(2) .0490(5) .0656(9) Uani yes
H1 .0245 1.0467 .5855 .0659 Uiso calc
H2 -.1176 1.0487 .4320 .0659 Uiso calc
H3 .0704 .9168 .1438 .0659 Uiso calc
H4 .0246 .9470 -.0540 .0659 Uiso calc
H5 .1418 1.0400 .0452 .0659 Uiso calc
H6 .0447 1.0829 .0530 .0659 Uiso calc
H7 .1461 1.0994 .7099 .0659 Uiso calc
H8 .2408 1.1432 .6683 .0659 Uiso calc
H9 .0987 1.2284 .7358 .0659 Uiso calc
H10 .1704 1.2585 .5768 .0659 Uiso calc
H11 .0186 1.2720 .4553 .0659 Uiso calc
H12 .0757 1.2128 .3214 .0659 Uiso calc
H13 -.2052 .9545 .1223 .0659 Uiso calc
H14 -.1456 .9062 -.0318 .0659 Uiso calc
H15 -.1477 1.0002 -.0401 .0659 Uiso calc
H16 -.1549 1.1402 .2935 .0659 Uiso calc
H17 -.0714 1.1735 .1680 .0659 Uiso calc
H18 -.1261 1.2307 .3115 .0659 Uiso calc
H19 -.1386 1.1243 .6765 .0659 Uiso calc
H20 -.1161 1.2164 .6810 .0659 Uiso calc
H21 -.0472 1.1550 .7786 .0659 Uiso calc
H22 .2568 1.1011 .1489 .0659 Uiso calc
H23 .3190 1.1206 .3341 .0659 Uiso calc
H24 .2488 1.1849 .2534 .0659 Uiso calc

loop_
_geom_angle_atom_site_label_1
_geom_angle_atom_site_label_2
_geom_angle_atom_site_label_3
_geom_angle
_geom_angle_publ_flag
C1 O C2 61.1(2) yes
O C1 C2 59.4(2) yes
O C1 C7 116.6(2) no
O C1 C12 112.4(2) no
C2 C1 C7 118.4(2) no
C2 C1 C12 122.6(2) no
C7 C1 C12 114.9(2) no
O C2 C1 59.5(2) yes
O C2 C3 113.9(2) no
O C2 C13 116.5(2) no
C1 C2 C3 118.4(2) no
C1 C2 C13 121.9(2) no
C3 C2 C13 114.6(2) no
C2 C3 C4 111.2(3) no
C3 C4 C5 115.0(3) no
C4 C5 C6 118.8(3) no
C5 C6 C7 112.8(2) no
C5 C6 C14 109.9(2) no
C5 C6 C15 105.2(2) no
C7 C6 C14 107.8(2) no
C7 C6 C15 113.0(2) no
C14 C6 C15 108.0(2) no
C1 C7 C6 113.1(2) no
C1 C7 C8 113.1(2) no
C6 C7 C8 109.9(2) no
C7 C8 C9 125.3(2) no
C7 C8 C10 122.5(2) no
C9 C8 C10 59.5(2) yes
Cl1 C9 Cl2 109.90(10) no
Cl1 C9 C8 120.4(2) no
Cl1 C9 C10 122.0(2) no
Cl2 C9 C8 117.1(2) no
Cl2 C9 C10 118.8(2) no
C8 C9 C10 61.4(2) yes
C8 C10 C9 59.1(2) yes
C8 C10 C11 116.5(2) no
C8 C10 C16 118.1(2) no
C9 C10 C11 117.9(2) no
C9 C10 C16 119.6(2) no
C11 C10 C16 114.6(2) no
C10 C11 C12 111.9(2) no
C1 C12 C11 109.3(2) no

loop_
_geom_bond_atom_site_label_1
_geom_bond_atom_site_label_2
_geom_bond_distance
_geom_bond_publ_flag
Cl1 C9 1.743(3) no
Cl2 C9 1.770(3) no
O C1 1.446(3) yes
O C2 1.445(3) yes
C1 C2 1.469(4) yes
C1 C7 1.529(3) no
C1 C12 1.512(4) no
C2 C3 1.511(4) no
C2 C13 1.518(4) no
C3 C4 1.520(4) no
C4 C5 1.524(5) no
C5 C6 1.547(4) no
C6 C7 1.589(3) no
C6 C14 1.521(4) no
C6 C15 1.543(4) no
C7 C8 1.524(3) no
C8 C9 1.502(3) yes
C8 C10 1.537(4) yes
C9 C10 1.508(4) yes
C10 C11 1.523(4) no
C10 C16 1.510(4) no
C11 C12 1.531(4) no

loop_
_geom_torsion_atom_site_label_1
_geom_torsion_atom_site_label_2
_geom_torsion_atom_site_label_3
_geom_torsion_atom_site_label_4
_geom_torsion
_geom_torsion_publ_flag
C7 C1 C2 C3 3.7(3) yes
C2 C1 C7 C6 67.0(2) yes
C12 C1 C7 C8 35.2(2) yes
C7 C1 C12 C11 -62.4(2) yes
C1 C2 C3 C4 -74.4(3) yes
C2 C3 C4 C5 33.8(3) yes
C3 C4 C5 C6 55.1(3) yes
C4 C5 C6 C7 -56.6(3) yes
C5 C6 C7 C1 -29.0(3) yes
C1 C7 C8 C10 -7.3(3) yes
C7 C8 C10 C11 6.7(3) yes
C8 C10 C11 C12 -32.4(3) yes
C10 C11 C12 C1 59.5(2) yes
